data_1523415
loop_
_publ_author_name
'Cordier, G.'
'Doersam, G.'
'Roehr, C.'
'Henseleit, R.'
'Friedrich, T.'

_publ_section_title
;
 La Ag3 Al2, Ce Ag3 Al2, Pr Ag3 Al2, Ca Ag2.2 Al2.8, Sr Ag2.5 Al2.5 und U
 Ni2 Al3: Verbindungen im Ca Cu5- Strukturtyp und Ca Pd3 Al5, eine
 Verbindung in einem neuen, vom Ca Cu5 abgeleiteten Strukturtyp
;
_journal_name_full 'Journal of Alloys Compd.'
_journal_page_first 201
_journal_page_last 207
_journal_volume 190
_journal_year 1993
_chemical_formula_sum 'Al4.56 Ca Pd3.44'
_space_group_IT_number 191
_symmetry_space_group_name_Hall '-P 6 2'
_symmetry_space_group_name_H-M 'P 6/m m m'
_cell_angle_alpha 90
_cell_angle_beta 90
_cell_angle_gamma 120
_cell_formula_units_Z 2
_cell_length_a 9.373
_cell_length_b 9.373
_cell_length_c 4.284
_cell_volume 325.940
_citation_journal_id_ASTM JALCEU
_cod_data_source_file Cordier_JALCEU_1993_700.cif
_cod_data_source_block Al4.56Ca1Pd3.44
_cod_original_cell_volume 325.9398
_cod_original_formula_sum 'Al4.56 Ca1 Pd3.44'
_cod_database_code 1523415

loop_
_symmetry_equiv_pos_as_xyz
x,y,z
x-y,x,z
-y,x-y,z
-x,-y,z
-x+y,-x,z
y,-x+y,z
-y,-x,-z
x-y,-y,-z
x,x-y,-z
y,x,-z
-x+y,y,-z
-x,-x+y,-z
-x,-y,-z
-x+y,-x,-z
y,-x+y,-z
x,y,-z
x-y,x,-z
-y,x-y,-z
y,x,z
-x+y,y,z
-x,-x+y,z
-y,-x,z
x-y,-y,z
x,x-y,z

loop_
_atom_site_label
_atom_site_type_symbol
_atom_site_fract_x
_atom_site_fract_y
_atom_site_fract_z
_atom_site_occupancy
_atom_site_U_iso_or_equiv
Pd2 Pd 0 0 0.5 0.8801 0.0
Pd1 Pd 0.1837 0.3674 0.5 1 0.0
Al1 Al 0.5 0 0.5 1 0.0
Al2 Al 0.3023 0 0 1 0.0
Al3 Al 0 0 0.5 0.1199 0.0
Ca1 Ca 0.3333 0.6667 0 1 0.0
